data_4333639
loop_
_publ_author_name
'Lisa M. Manus'
'Robert J. Holbrook'
'Tulay A. Atesin'
'Marie C. Heffern'
'Allison S. Harney'
'Amanda L. Eckermann'
'Thomas J. Meade'

_publ_contact_author_email tmeade@northwestern.edu
_publ_contact_author_name 'Thomas J. Meade'
_publ_section_title
;
 Axial Ligand Exchange of N-heterocyclic Cobalt(III) Schiff Base
 Complexes: Molecular Structure and NMR Solution Dynamics
;
_journal_name_full 'Inorganic Chemistry'
_journal_page_first 1069
_journal_page_last 1076
_journal_paper_doi 10.1021/ic302379j
_journal_volume 52
_journal_year 2013
_chemical_absolute_configuration ad
_chemical_formula_moiety 'Br, C22 H28 Co N4 O2, 2(C H4 O)'
_chemical_formula_sum 'C24 H36 Br Co N4 O4'
_chemical_formula_weight 583.41
_chemical_name_systematic
;
 trans-bis(pyridine)-(N,N'-ethylene-bis(acetylacetoniminato))
-cobalt(iii) bromide ethanol solvate 
;
_space_group_crystal_system orthorhombic
_space_group_IT_number 33
_space_group_name_Hall 'P 2c -2n'
_space_group_name_H-M_alt 'P n a 21'
_symmetry_space_group_name_Hall 'P 2c -2n'
_symmetry_space_group_name_H-M 'P n a 21'
_atom_sites_solution_hydrogens geom
_atom_sites_solution_primary direct
_atom_sites_solution_secondary difmap
_audit_creation_date 2012-06-05
_audit_creation_method
;
  Olex2 1.2
  (compiled May  9 2012 12:37:22, GUI svn.r4230)
;
_cell_angle_alpha 90.00
_cell_angle_beta 90.00
_cell_angle_gamma 90.00
_cell_formula_units_Z 8
_cell_length_a 23.538(5)
_cell_length_b 14.372(3)
_cell_length_c 15.616(3)
_cell_measurement_temperature 100(2)
_cell_volume 5282.7(19)
_computing_cell_refinement 'SAINT V7.23A (Bruker, 2005)'
_computing_data_collection 'APEX2 V2.1-4 (Bruker, 2007)'
_computing_data_reduction 'Bruker SAINT'
_computing_molecular_graphics
;
O. V. Dolomanov, L. J. Bourhis, R. J. Gildea, J. A. K. Howard and H. Puschmann,
OLEX2: a complete structure solution, refinement and analysis program.
J. Appl. Cryst. (2009). 42, 339-341.
;
_computing_publication_material
;
O. V. Dolomanov, L. J. Bourhis, R. J. Gildea, J. A. K. Howard and H. Puschmann,
OLEX2: a complete structure solution, refinement and analysis program.
J. Appl. Cryst. (2009). 42, 339-341.
;
_computing_structure_refinement
;
XL, G.M. Sheldrick, Acta Cryst.
(2008). A64, 112-122
;
_computing_structure_solution
;
XS, G.M. Sheldrick, Acta Cryst.
(2008). A64, 112-122
;
_diffrn_ambient_temperature 100.14
_diffrn_detector_area_resol_mean 8
_diffrn_measured_fraction_theta_full 0.994
_diffrn_measured_fraction_theta_max 0.994
_diffrn_measurement_device_type 'Bruker Kappa APEX CCD area detector'
_diffrn_measurement_method '\w and \f scans'
_diffrn_radiation_monochromator graphite
_diffrn_radiation_type MoK\a
_diffrn_radiation_wavelength 0.71073
_diffrn_reflns_av_R_equivalents 0.0000
_diffrn_reflns_av_unetI/netI 0.0124
_diffrn_reflns_limit_h_max 30
_diffrn_reflns_limit_h_min 0
_diffrn_reflns_limit_k_max 18
_diffrn_reflns_limit_k_min 0
_diffrn_reflns_limit_l_max 20
_diffrn_reflns_limit_l_min 0
_diffrn_reflns_number 6300
_diffrn_reflns_theta_full 27.56
_diffrn_reflns_theta_max 27.56
_diffrn_reflns_theta_min 1.66
_diffrn_source 'sealed tube'
_diffrn_standards_number 0
_exptl_absorpt_coefficient_mu 2.198
_exptl_absorpt_correction_T_max 1
_exptl_absorpt_correction_T_min 0.597253
_exptl_absorpt_correction_type multi-scan
_exptl_absorpt_process_details
;
 TWINABS-2008/4 (Bruker,2010) was used for absorption correction.
 
For component 1:
 wR2(int) was 0.0692 before and 0.0471 after correction.
 The Ratio of minimum to maximum transmission not present.
 The \l/2 correction factor is Not present
 
For component 2:
 wR2(int) was 0.1002 before and 0.0519 after correction.
 The Ratio of minimum to maximum transmission is 0.80.
 The \l/2 correction factor is Not present
;
_exptl_crystal_colour red
_exptl_crystal_colour_primary red
_exptl_crystal_density_diffrn 1.467
_exptl_crystal_description block
_exptl_crystal_F_000 2416
_exptl_crystal_size_max 0.3
_exptl_crystal_size_mid 0.245
_exptl_crystal_size_min 0.188
_refine_diff_density_max 1.265
_refine_diff_density_min -0.596
_refine_diff_density_rms 0.086
_refine_ls_abs_structure_details 'Flack H D (1983), Acta Cryst. A39, 876-881'
_refine_ls_abs_structure_Flack 0.109(11)
_refine_ls_extinction_method none
_refine_ls_goodness_of_fit_ref 1.156
_refine_ls_hydrogen_treatment constr
_refine_ls_matrix_type full
_refine_ls_number_parameters 629
_refine_ls_number_reflns 6300
_refine_ls_number_restraints 1
_refine_ls_restrained_S_all 1.156
_refine_ls_R_factor_all 0.0371
_refine_ls_R_factor_gt 0.0362
_refine_ls_shift/su_max 0.002
_refine_ls_shift/su_mean 0.000
_refine_ls_structure_factor_coef Fsqd
_refine_ls_weighting_details 'calc w=1/[\s^2^(Fo^2^)+(0.0180P)^2^+15.7602P] where P=(Fo^2^+2Fc^2^)/3'
_refine_ls_weighting_scheme calc
_refine_ls_wR_factor_gt 0.0867
_refine_ls_wR_factor_ref 0.0871
_reflns_number_gt 6153
_reflns_number_total 6300
_reflns_threshold_expression >2sigma(I)
_cod_data_source_file ic302379j_si_002_3.cif
_cod_data_source_block Co(acacen)(Py)2
_cod_original_cell_volume 5282.6(18)
_cod_database_code 4333639

loop_
_space_group_symop_id
_space_group_symop_operation_xyz
1 'x, y, z'
2 '-x, -y, z+1/2'
3 'x+1/2, -y+1/2, z'
4 '-x+1/2, y+1/2, z+1/2'

loop_
_atom_site_label
_atom_site_type_symbol
_atom_site_fract_x
_atom_site_fract_y
_atom_site_fract_z
_atom_site_U_iso_or_equiv
_atom_site_adp_type
_atom_site_occupancy
_atom_site_symmetry_multiplicity
_atom_site_calc_flag
_atom_site_refinement_flags
Br01 Br 0.73095(3) 0.26755(4) 0.46298(4) 0.02444(13) Uani 1 1 d .
Br02 Br 0.48115(3) 0.24372(4) 0.72633(4) 0.02326(13) Uani 1 1 d .
Co2 Co 0.61234(3) 0.76982(5) 0.69681(4) 0.01413(14) Uani 1 1 d .
Co1 Co 0.36281(3) 0.71747(5) 0.49645(5) 0.01423(14) Uani 1 1 d .
O1 O 0.31007(15) 0.8159(2) 0.5145(2) 0.0166(8) Uani 1 1 d .
N7 N 0.6272(2) 0.7637(3) 0.5753(3) 0.0182(10) Uani 1 1 d .
N8 N 0.59018(19) 0.7744(3) 0.8192(3) 0.0154(9) Uani 1 1 d .
N1 N 0.42600(18) 0.7978(3) 0.4776(3) 0.0181(9) Uani 1 1 d .
O4 O 0.55998(15) 0.6693(2) 0.6854(2) 0.0165(7) Uani 1 1 d .
C7 C 0.4804(3) 0.7507(3) 0.4876(6) 0.0296(17) Uani 1 1 d .
H7A H 0.5068 0.7724 0.4424 0.035 Uiso 1 1 calc R
H7B H 0.4970 0.7675 0.5438 0.035 Uiso 1 1 calc R
O3 O 0.54898(15) 0.8481(2) 0.6735(2) 0.0158(7) Uani 1 1 d .
C16 C 0.2668(2) 0.7129(4) 0.2717(4) 0.0223(12) Uani 1 1 d .
H16 H 0.2273 0.7101 0.2593 0.027 Uiso 1 1 calc R
C43 C 0.6108(3) 0.7829(4) 0.9690(4) 0.0240(12) Uani 1 1 d .
H43 H 0.6384 0.7833 1.0134 0.029 Uiso 1 1 calc R
N5 N 0.67555(19) 0.6935(3) 0.7201(3) 0.0197(9) Uani 1 1 d .
C13 C 0.3795(2) 0.7178(4) 0.3119(4) 0.0182(11) Uani 1 1 d .
H13 H 0.4188 0.7191 0.3257 0.022 Uiso 1 1 calc R
O2 O 0.30044(16) 0.6365(2) 0.5187(3) 0.0170(8) Uani 1 1 d .
C17 C 0.2856(2) 0.7167(3) 0.3558(4) 0.0172(10) Uani 1 1 d .
H17 H 0.2584 0.7184 0.4007 0.021 Uiso 1 1 calc R
C40 C 0.5343(2) 0.7755(4) 0.8385(4) 0.0184(11) Uani 1 1 d .
H40 H 0.5073 0.7716 0.7934 0.022 Uiso 1 1 calc R
N6 N 0.66433(19) 0.8709(3) 0.7147(3) 0.0188(10) Uani 1 1 d .
C41 C 0.5154(2) 0.7820(4) 0.9217(4) 0.0204(11) Uani 1 1 d .
H41 H 0.4758 0.7827 0.9333 0.024 Uiso 1 1 calc R
C20 C 0.3846(3) 0.7149(5) 0.7973(4) 0.0258(13) Uani 1 1 d .
H20 H 0.3874 0.7145 0.8579 0.031 Uiso 1 1 calc R
C38 C 0.6338(2) 0.6715(4) 0.4476(4) 0.0246(12) Uani 1 1 d .
H38 H 0.6370 0.6120 0.4215 0.030 Uiso 1 1 calc R
C22 C 0.3771(2) 0.6348(4) 0.6639(4) 0.0195(11) Uani 1 1 d .
H22 H 0.3747 0.5781 0.6329 0.023 Uiso 1 1 calc R
C42 C 0.5538(2) 0.7875(4) 0.9885(4) 0.0234(11) Uani 1 1 d .
H42 H 0.5412 0.7941 1.0460 0.028 Uiso 1 1 calc R
C21 C 0.3805(2) 0.6319(4) 0.7526(4) 0.0218(11) Uani 1 1 d .
H21 H 0.3801 0.5741 0.7822 0.026 Uiso 1 1 calc R
N2 N 0.41575(19) 0.6193(3) 0.4792(3) 0.0179(10) Uani 1 1 d .
C19 C 0.3844(2) 0.7976(4) 0.7536(4) 0.0220(12) Uani 1 1 d .
H19 H 0.3863 0.8550 0.7836 0.026 Uiso 1 1 calc R
C11 C 0.3191(2) 0.8998(3) 0.4883(4) 0.0202(11) Uani 1 1 d .
C1 C 0.2427(2) 0.5048(4) 0.5037(4) 0.0255(12) Uani 1 1 d .
H1A H 0.2248 0.5229 0.5578 0.038 Uiso 1 1 calc R
H1B H 0.2470 0.4370 0.5019 0.038 Uiso 1 1 calc R
H1C H 0.2189 0.5251 0.4557 0.038 Uiso 1 1 calc R
C45 C 0.6044(3) 0.4219(5) 0.5237(5) 0.0377(16) Uani 1 1 d .
H45A H 0.5936 0.3561 0.5230 0.057 Uiso 1 1 calc R
H45B H 0.5701 0.4605 0.5203 0.057 Uiso 1 1 calc R
H45C H 0.6247 0.4357 0.5770 0.057 Uiso 1 1 calc R
C35 C 0.6261(2) 0.8407(4) 0.5264(4) 0.0180(11) Uani 1 1 d .
H35 H 0.6238 0.8997 0.5536 0.022 Uiso 1 1 calc R
C30 C 0.6929(3) 1.0304(4) 0.7517(4) 0.0272(13) Uani 1 1 d .
H30A H 0.7160 1.0079 0.7997 0.041 Uiso 1 1 calc R
H30B H 0.6737 1.0882 0.7683 0.041 Uiso 1 1 calc R
H30C H 0.7174 1.0421 0.7022 0.041 Uiso 1 1 calc R
C31 C 0.6488(2) 0.9574(4) 0.7286(4) 0.0205(10) Uani 1 1 d .
C4 C 0.4033(2) 0.5326(4) 0.4667(4) 0.0184(10) Uani 1 1 d .
C29 C 0.7238(2) 0.8434(5) 0.7252(4) 0.0299(13) Uani 1 1 d .
H29A H 0.7358 0.8535 0.7853 0.036 Uiso 1 1 calc R
H29B H 0.7483 0.8818 0.6877 0.036 Uiso 1 1 calc R
C32 C 0.5920(2) 0.9887(4) 0.7209(4) 0.0231(11) Uani 1 1 d .
H32 H 0.5841 1.0513 0.7366 0.028 Uiso 1 1 calc R
C25 C 0.6220(3) 0.5556(4) 0.7468(4) 0.0246(12) Uani 1 1 d .
H25 H 0.6230 0.4957 0.7724 0.029 Uiso 1 1 calc R
C2 C 0.3000(2) 0.5497(3) 0.4971(4) 0.0188(10) Uani 1 1 d .
C24 C 0.5701(2) 0.5867(3) 0.7156(4) 0.0205(11) Uani 1 1 d .
C8 C 0.4749(2) 0.9396(4) 0.4314(4) 0.0257(12) Uani 1 1 d .
H8A H 0.5026 0.9381 0.4783 0.039 Uiso 1 1 calc R
H8B H 0.4646 1.0043 0.4191 0.039 Uiso 1 1 calc R
H8C H 0.4916 0.9113 0.3802 0.039 Uiso 1 1 calc R
C23 C 0.5199(2) 0.5229(4) 0.7142(4) 0.0270(13) Uani 1 1 d .
H23A H 0.4914 0.5448 0.7553 0.041 Uiso 1 1 calc R
H23B H 0.5320 0.4599 0.7298 0.041 Uiso 1 1 calc R
H23C H 0.5034 0.5222 0.6566 0.041 Uiso 1 1 calc R
O5 O 0.6399(2) 0.4411(3) 0.4533(3) 0.0390(11) Uani 1 1 d .
H5 H 0.6608 0.3950 0.4437 0.058 Uiso 1 1 calc R
O8 O 0.1333(3) 0.6102(5) 0.2392(4) 0.0581(16) Uani 1 1 d .
H8 H 0.1320 0.6686 0.2380 0.087 Uiso 1 1 calc R
O7 O 0.6210(2) 0.1289(4) 0.4486(3) 0.0427(12) Uani 1 1 d .
H7 H 0.6545 0.1494 0.4477 0.064 Uiso 1 1 calc R
C46 C 0.6049(3) 0.1118(5) 0.5328(4) 0.0304(14) Uani 1 1 d .
H46A H 0.5737 0.0667 0.5336 0.046 Uiso 1 1 calc R
H46B H 0.5924 0.1700 0.5594 0.046 Uiso 1 1 calc R
H46C H 0.6373 0.0867 0.5647 0.046 Uiso 1 1 calc R
C9 C 0.4219(2) 0.8854(4) 0.4574(4) 0.0199(11) Uani 1 1 d .
N3 N 0.34156(19) 0.7182(3) 0.3760(3) 0.0156(9) Uani 1 1 d .
N4 N 0.3771(2) 0.7162(3) 0.6208(3) 0.0159(9) Uani 1 1 d .
C18 C 0.3816(2) 0.7963(4) 0.6641(4) 0.0197(11) Uani 1 1 d .
H18 H 0.3828 0.8533 0.6334 0.024 Uiso 1 1 calc R
C39 C 0.6319(2) 0.6798(4) 0.5355(4) 0.0217(12) Uani 1 1 d .
H39 H 0.6339 0.6251 0.5694 0.026 Uiso 1 1 calc R
C3 C 0.3460(2) 0.4997(4) 0.4697(4) 0.0216(11) Uani 1 1 d .
H3 H 0.3393 0.4378 0.4510 0.026 Uiso 1 1 calc R
C10 C 0.3699(2) 0.9346(3) 0.4584(4) 0.0209(11) Uani 1 1 d .
H10 H 0.3701 0.9964 0.4368 0.025 Uiso 1 1 calc R
C33 C 0.5475(2) 0.9355(4) 0.6927(4) 0.0193(10) Uani 1 1 d .
C27 C 0.7278(3) 0.5551(5) 0.7674(5) 0.0327(14) Uani 1 1 d .
H27A H 0.7534 0.5532 0.7180 0.049 Uiso 1 1 calc R
H27B H 0.7183 0.4915 0.7849 0.049 Uiso 1 1 calc R
H27C H 0.7466 0.5874 0.8149 0.049 Uiso 1 1 calc R
C26 C 0.6739(2) 0.6067(4) 0.7434(4) 0.0227(12) Uani 1 1 d .
C12 C 0.2674(2) 0.9619(4) 0.4929(4) 0.0265(12) Uani 1 1 d .
H12A H 0.2400 0.9433 0.4488 0.040 Uiso 1 1 calc R
H12B H 0.2787 1.0267 0.4834 0.040 Uiso 1 1 calc R
H12C H 0.2497 0.9561 0.5495 0.040 Uiso 1 1 calc R
C14 C 0.3640(2) 0.7154(4) 0.2269(4) 0.0213(12) Uani 1 1 d .
H14 H 0.3922 0.7153 0.1833 0.026 Uiso 1 1 calc R
C36 C 0.6282(2) 0.8372(4) 0.4377(4) 0.0240(12) Uani 1 1 d .
H36 H 0.6277 0.8929 0.4049 0.029 Uiso 1 1 calc R
C34 C 0.4898(2) 0.9802(4) 0.6817(4) 0.0271(13) Uani 1 1 d .
H34A H 0.4738 0.9620 0.6262 0.041 Uiso 1 1 calc R
H34B H 0.4938 1.0480 0.6839 0.041 Uiso 1 1 calc R
H34C H 0.4645 0.9595 0.7277 0.041 Uiso 1 1 calc R
C48 C 0.1478(3) 0.5771(5) 0.1597(4) 0.0304(14) Uani 1 1 d .
H48A H 0.1141 0.5768 0.1227 0.046 Uiso 1 1 calc R
H48B H 0.1626 0.5136 0.1650 0.046 Uiso 1 1 calc R
H48C H 0.1770 0.6173 0.1345 0.046 Uiso 1 1 calc R
C5 C 0.4487(2) 0.4603(4) 0.4517(4) 0.0257(12) Uani 1 1 d .
H5A H 0.4787 0.4866 0.4154 0.039 Uiso 1 1 calc R
H5B H 0.4320 0.4061 0.4231 0.039 Uiso 1 1 calc R
H5C H 0.4650 0.4412 0.5067 0.039 Uiso 1 1 calc R
C44 C 0.6276(3) 0.7778(4) 0.8836(4) 0.0204(11) Uani 1 1 d .
H44 H 0.6670 0.7766 0.8706 0.025 Uiso 1 1 calc R
C37 C 0.6310(3) 0.7513(5) 0.3978(4) 0.0249(13) Uani 1 1 d .
H37 H 0.6310 0.7471 0.3371 0.030 Uiso 1 1 calc R
C15 C 0.3066(3) 0.7132(4) 0.2055(4) 0.0256(12) Uani 1 1 d .
H15 H 0.2949 0.7119 0.1473 0.031 Uiso 1 1 calc R
O6 O 0.1023(2) 0.9165(4) 0.1733(6) 0.075(2) Uani 1 1 d .
H6 H 0.0799 0.8834 0.2021 0.112 Uiso 1 1 calc R
C47 C 0.1557(3) 0.8776(6) 0.1750(6) 0.049(2) Uani 1 1 d .
H47A H 0.1811 0.9135 0.1377 0.073 Uiso 1 1 calc R
H47B H 0.1537 0.8132 0.1546 0.073 Uiso 1 1 calc R
H47C H 0.1703 0.8785 0.2337 0.073 Uiso 1 1 calc R
C28 C 0.7299(2) 0.7414(5) 0.7020(5) 0.0296(16) Uani 1 1 d .
H28A H 0.7396 0.7352 0.6405 0.035 Uiso 1 1 calc R
H28B H 0.7609 0.7129 0.7360 0.035 Uiso 1 1 calc R
C6 C 0.4748(3) 0.6509(4) 0.4822(7) 0.050(2) Uani 1 1 d .
H6A H 0.4937 0.6224 0.5325 0.060 Uiso 1 1 calc R
H6B H 0.4947 0.6287 0.4302 0.060 Uiso 1 1 calc R

loop_
_atom_site_aniso_label
_atom_site_aniso_U_11
_atom_site_aniso_U_22
_atom_site_aniso_U_33
_atom_site_aniso_U_23
_atom_site_aniso_U_13
_atom_site_aniso_U_12
Br01 0.0216(3) 0.0250(3) 0.0268(3) 0.0006(2) 0.0056(3) -0.0002(2)
Br02 0.0207(3) 0.0213(2) 0.0278(3) -0.0025(2) -0.0057(3) 0.00079(19)
Co2 0.0106(3) 0.0184(3) 0.0134(3) 0.0011(3) 0.0002(3) 0.0000(3)
Co1 0.0135(3) 0.0144(3) 0.0148(3) 0.0003(3) -0.0002(3) -0.0004(3)
O1 0.0180(17) 0.0120(15) 0.0200(19) 0.0026(13) -0.0011(15) 0.0037(13)
N7 0.014(2) 0.022(2) 0.018(3) 0.0017(18) -0.0048(19) -0.0006(17)
N8 0.015(2) 0.0130(19) 0.018(2) 0.0015(16) 0.0000(18) -0.0023(16)
N1 0.014(2) 0.023(2) 0.017(2) 0.0001(17) 0.0003(17) -0.0013(16)
O4 0.0179(17) 0.0143(16) 0.0173(18) -0.0014(14) 0.0020(15) 0.0042(13)
C7 0.024(3) 0.012(2) 0.052(5) -0.003(3) -0.006(4) 0.0002(19)
O3 0.0123(17) 0.0144(16) 0.0206(19) 0.0005(14) 0.0006(15) 0.0007(13)
C16 0.022(3) 0.009(2) 0.036(3) -0.003(2) -0.003(2) 0.0023(19)
C43 0.032(3) 0.020(3) 0.020(3) 0.001(2) -0.004(2) -0.002(2)
N5 0.018(2) 0.026(2) 0.016(2) 0.0000(19) 0.0036(18) 0.0052(17)
C13 0.017(3) 0.020(3) 0.018(3) -0.001(2) 0.002(2) 0.002(2)
O2 0.0183(18) 0.0155(16) 0.0170(19) 0.0007(14) 0.0003(14) -0.0006(14)
C17 0.016(2) 0.012(2) 0.023(3) -0.0003(19) 0.000(2) 0.0011(19)
C40 0.016(3) 0.019(2) 0.021(3) 0.000(2) 0.000(2) 0.0009(19)
N6 0.015(2) 0.025(2) 0.016(2) 0.0029(18) 0.0027(17) -0.0025(16)
C41 0.019(3) 0.023(3) 0.019(3) 0.002(2) 0.006(2) -0.005(2)
C20 0.018(3) 0.040(3) 0.019(3) 0.002(3) 0.001(2) 0.005(3)
C38 0.017(3) 0.037(3) 0.020(3) -0.005(2) 0.000(2) 0.002(2)
C22 0.021(3) 0.016(2) 0.022(3) 0.001(2) -0.001(2) 0.001(2)
C42 0.032(3) 0.019(2) 0.019(3) 0.001(2) 0.005(2) -0.001(2)
C21 0.019(3) 0.025(3) 0.021(3) 0.004(2) -0.001(2) 0.004(2)
N2 0.015(2) 0.017(2) 0.022(3) 0.0005(17) 0.0010(17) 0.0029(16)
C19 0.020(3) 0.025(3) 0.022(3) -0.007(2) -0.003(2) -0.004(2)
C11 0.021(3) 0.017(2) 0.024(3) -0.007(2) -0.006(2) 0.0009(19)
C1 0.022(3) 0.017(2) 0.037(3) 0.000(2) 0.000(3) -0.003(2)
C45 0.037(4) 0.036(3) 0.041(4) -0.003(3) 0.006(3) 0.005(3)
C35 0.011(2) 0.023(3) 0.020(3) 0.003(2) 0.001(2) -0.0021(19)
C30 0.027(3) 0.029(3) 0.026(3) -0.002(2) 0.002(2) -0.014(2)
C31 0.028(3) 0.020(2) 0.014(2) 0.000(2) 0.000(2) -0.012(2)
C4 0.014(2) 0.023(2) 0.018(2) 0.000(2) 0.000(2) 0.0036(19)
C29 0.014(2) 0.054(4) 0.022(3) 0.011(3) -0.004(2) -0.004(2)
C32 0.027(3) 0.017(2) 0.025(3) -0.003(2) 0.007(2) -0.004(2)
C25 0.029(3) 0.020(2) 0.024(3) 0.006(2) 0.002(2) 0.005(2)
C2 0.023(3) 0.014(2) 0.019(2) 0.001(2) -0.002(2) -0.0028(18)
C24 0.028(3) 0.016(2) 0.017(3) -0.002(2) 0.006(2) 0.004(2)
C8 0.025(3) 0.021(3) 0.031(3) 0.001(2) 0.002(2) -0.009(2)
C23 0.028(3) 0.017(2) 0.036(3) 0.003(2) 0.000(3) -0.004(2)
O5 0.041(3) 0.033(2) 0.042(3) 0.000(2) 0.001(2) 0.009(2)
O8 0.044(3) 0.080(4) 0.050(3) -0.023(3) -0.008(3) 0.021(3)
O7 0.029(2) 0.070(3) 0.030(3) 0.014(2) -0.002(2) -0.018(2)
C46 0.020(3) 0.037(3) 0.034(3) 0.007(3) -0.002(3) 0.001(2)
C9 0.021(3) 0.021(2) 0.018(3) -0.002(2) -0.005(2) -0.005(2)
N3 0.015(2) 0.0134(19) 0.018(2) 0.0006(17) -0.0006(18) -0.0010(16)
N4 0.010(2) 0.017(2) 0.021(2) 0.0003(17) -0.0025(19) -0.0004(17)
C18 0.017(3) 0.017(2) 0.025(3) 0.001(2) 0.002(2) 0.004(2)
C39 0.016(3) 0.031(3) 0.018(3) 0.000(2) 0.002(2) 0.007(2)
C3 0.021(2) 0.016(2) 0.028(3) -0.002(2) -0.001(2) -0.0022(19)
C10 0.025(3) 0.011(2) 0.026(3) 0.004(2) -0.004(2) -0.0041(19)
C33 0.021(3) 0.018(2) 0.019(3) -0.001(2) 0.005(2) -0.0040(19)
C27 0.024(3) 0.037(3) 0.037(4) 0.005(3) -0.001(3) 0.013(3)
C26 0.024(3) 0.027(3) 0.018(3) -0.003(2) 0.001(2) 0.009(2)
C12 0.028(3) 0.020(2) 0.031(3) -0.001(2) -0.005(3) 0.004(2)
C14 0.020(3) 0.023(2) 0.020(3) 0.001(2) 0.002(2) -0.0025(19)
C36 0.019(3) 0.033(3) 0.021(3) 0.007(2) 0.001(2) -0.002(2)
C34 0.023(3) 0.018(3) 0.040(4) -0.001(2) 0.002(3) 0.005(2)
C48 0.030(3) 0.032(3) 0.029(3) -0.004(3) -0.002(3) 0.004(3)
C5 0.021(3) 0.020(2) 0.036(3) -0.001(2) -0.001(2) 0.006(2)
C44 0.016(3) 0.022(3) 0.023(3) 0.002(2) 0.000(2) 0.002(2)
C37 0.015(3) 0.044(4) 0.015(3) -0.002(2) 0.001(2) 0.001(2)
C15 0.028(3) 0.030(3) 0.019(3) 0.002(2) -0.006(2) 0.001(2)
O6 0.039(3) 0.029(3) 0.157(7) 0.022(4) 0.024(4) 0.001(2)
C47 0.030(4) 0.048(4) 0.069(6) 0.025(4) -0.001(4) -0.003(3)
C28 0.003(3) 0.060(4) 0.025(4) 0.001(3) -0.001(3) 0.002(2)
C6 0.018(3) 0.013(3) 0.120(8) 0.007(4) -0.009(4) 0.001(2)

loop_
_atom_type_symbol
_atom_type_description
_atom_type_scat_dispersion_real
_atom_type_scat_dispersion_imag
_atom_type_scat_source
C C 0.0033 0.0016 'International Tables Vol C Tables 4.2.6.8 and 6.1.1.4'
H H 0.0000 0.0000 'International Tables Vol C Tables 4.2.6.8 and 6.1.1.4'
Br Br -0.2901 2.4595 'International Tables Vol C Tables 4.2.6.8 and 6.1.1.4'
Co Co 0.3494 0.9721 'International Tables Vol C Tables 4.2.6.8 and 6.1.1.4'
N N 0.0061 0.0033 'International Tables Vol C Tables 4.2.6.8 and 6.1.1.4'
O O 0.0106 0.0060 'International Tables Vol C Tables 4.2.6.8 and 6.1.1.4'

loop_
_geom_angle_atom_site_label_1
_geom_angle_atom_site_label_2
_geom_angle_atom_site_label_3
_geom_angle
N7 Co2 N8 175.1(2)
O4 Co2 N7 89.44(19)
O4 Co2 N8 86.88(17)
O4 Co2 N6 177.00(19)
O3 Co2 N7 88.87(19)
O3 Co2 N8 87.63(18)
O3 Co2 O4 85.59(16)
O3 Co2 N6 94.61(18)
N5 Co2 N7 91.2(2)
N5 Co2 N8 92.37(19)
N5 Co2 O4 95.02(18)
N5 Co2 O3 179.38(18)
N5 Co2 N6 84.78(19)
N6 Co2 N7 93.6(2)
N6 Co2 N8 90.13(19)
O1 Co1 N1 94.70(17)
O1 Co1 O2 85.65(16)
O1 Co1 N3 88.35(18)
O1 Co1 N4 88.44(18)
N1 Co1 N3 92.73(19)
N1 Co1 N4 91.43(19)
O2 Co1 N1 178.28(18)
O2 Co1 N3 88.97(18)
O2 Co1 N4 86.89(18)
N2 Co1 O1 179.6(2)
N2 Co1 N1 85.17(19)
N2 Co1 O2 94.47(18)
N2 Co1 N3 92.06(19)
N2 Co1 N4 91.2(2)
N3 Co1 N4 174.9(2)
C11 O1 Co1 122.7(3)
C35 N7 Co2 121.1(4)
C35 N7 C39 118.1(5)
C39 N7 Co2 120.2(4)
C40 N8 Co2 118.2(4)
C44 N8 Co2 123.6(4)
C44 N8 C40 118.3(5)
C7 N1 Co1 112.8(3)
C9 N1 Co1 124.4(4)
C9 N1 C7 122.7(5)
C24 O4 Co2 122.6(4)
N1 C7 H7A 109.2
N1 C7 H7B 109.2
H7A C7 H7B 107.9
C6 C7 N1 112.1(5)
C6 C7 H7A 109.2
C6 C7 H7B 109.2
C33 O3 Co2 123.5(4)
C17 C16 H16 120.4
C17 C16 C15 119.1(5)
C15 C16 H16 120.4
C42 C43 H43 120.3
C42 C43 C44 119.4(6)
C44 C43 H43 120.3
C26 N5 Co2 126.1(4)
C26 N5 C28 121.7(5)
C28 N5 Co2 112.0(4)
N3 C13 H13 118.6
N3 C13 C14 122.9(5)
C14 C13 H13 118.6
C2 O2 Co1 123.2(4)
C16 C17 H17 119.0
N3 C17 C16 122.1(5)
N3 C17 H17 119.0
N8 C40 H40 119.1
N8 C40 C41 121.8(5)
C41 C40 H40 119.1
C31 N6 Co2 124.2(4)
C31 N6 C29 120.2(5)
C29 N6 Co2 115.0(4)
C40 C41 H41 119.9
C40 C41 C42 120.3(5)
C42 C41 H41 119.9
C21 C20 H20 120.1
C19 C20 H20 120.1
C19 C20 C21 119.8(6)
C39 C38 H38 120.5
C39 C38 C37 119.0(6)
C37 C38 H38 120.5
C21 C22 H22 119.2
N4 C22 H22 119.2
N4 C22 C21 121.6(5)
C43 C42 C41 117.9(6)
C43 C42 H42 121.1
C41 C42 H42 121.1
C20 C21 C22 118.7(6)
C20 C21 H21 120.6
C22 C21 H21 120.6
C4 N2 Co1 125.9(4)
C4 N2 C6 121.2(4)
C6 N2 Co1 112.9(3)
C20 C19 H19 120.5
C20 C19 C18 119.0(6)
C18 C19 H19 120.5
O1 C11 C10 126.0(5)
O1 C11 C12 113.9(5)
C10 C11 C12 120.1(5)
H1A C1 H1B 109.5
H1A C1 H1C 109.5
H1B C1 H1C 109.5
C2 C1 H1A 109.5
C2 C1 H1B 109.5
C2 C1 H1C 109.5
H45A C45 H45B 109.5
H45A C45 H45C 109.5
H45B C45 H45C 109.5
O5 C45 H45A 109.5
O5 C45 H45B 109.5
O5 C45 H45C 109.5
N7 C35 H35 118.8
N7 C35 C36 122.5(6)
C36 C35 H35 118.8
H30A C30 H30B 109.5
H30A C30 H30C 109.5
H30B C30 H30C 109.5
C31 C30 H30A 109.5
C31 C30 H30B 109.5
C31 C30 H30C 109.5
N6 C31 C30 120.1(5)
N6 C31 C32 123.4(5)
C32 C31 C30 116.5(5)
N2 C4 C3 121.8(5)
N2 C4 C5 121.7(5)
C3 C4 C5 116.4(5)
N6 C29 H29A 109.9
N6 C29 H29B 109.9
N6 C29 C28 109.0(5)
H29A C29 H29B 108.3
C28 C29 H29A 109.9
C28 C29 H29B 109.9
C31 C32 H32 117.6
C33 C32 C31 124.8(5)
C33 C32 H32 117.6
C24 C25 H25 117.5
C24 C25 C26 125.0(5)
C26 C25 H25 117.5
O2 C2 C1 113.8(5)
O2 C2 C3 125.7(5)
C3 C2 C1 120.5(5)
O4 C24 C25 125.7(5)
O4 C24 C23 114.2(5)
C25 C24 C23 120.2(5)
H8A C8 H8B 109.5
H8A C8 H8C 109.5
H8B C8 H8C 109.5
C9 C8 H8A 109.5
C9 C8 H8B 109.5
C9 C8 H8C 109.5
C24 C23 H23A 109.5
C24 C23 H23B 109.5
C24 C23 H23C 109.5
H23A C23 H23B 109.5
H23A C23 H23C 109.5
H23B C23 H23C 109.5
C45 O5 H5 109.5
C48 O8 H8 109.5
C46 O7 H7 109.5
O7 C46 H46A 109.5
O7 C46 H46B 109.5
O7 C46 H46C 109.5
H46A C46 H46B 109.5
H46A C46 H46C 109.5
H46B C46 H46C 109.5
N1 C9 C8 119.8(5)
N1 C9 C10 123.0(5)
C10 C9 C8 117.1(5)
C13 N3 Co1 123.4(4)
C13 N3 C17 118.3(5)
C17 N3 Co1 118.3(4)
C22 N4 Co1 120.0(4)
C18 N4 Co1 120.2(4)
C18 N4 C22 119.5(5)
C19 C18 H18 119.3
N4 C18 C19 121.3(5)
N4 C18 H18 119.3
N7 C39 C38 122.3(6)
N7 C39 H39 118.9
C38 C39 H39 118.9
C4 C3 H3 117.2
C2 C3 C4 125.6(5)
C2 C3 H3 117.2
C11 C10 C9 125.1(5)
C11 C10 H10 117.5
C9 C10 H10 117.5
O3 C33 C32 126.7(5)
O3 C33 C34 114.3(5)
C32 C33 C34 119.1(5)
H27A C27 H27B 109.5
H27A C27 H27C 109.5
H27B C27 H27C 109.5
C26 C27 H27A 109.5
C26 C27 H27B 109.5
C26 C27 H27C 109.5
N5 C26 C25 122.1(5)
N5 C26 C27 120.8(5)
C25 C26 C27 117.1(5)
C11 C12 H12A 109.5
C11 C12 H12B 109.5
C11 C12 H12C 109.5
H12A C12 H12B 109.5
H12A C12 H12C 109.5
H12B C12 H12C 109.5
C13 C14 H14 120.3
C13 C14 C15 119.3(6)
C15 C14 H14 120.3
C35 C36 H36 120.5
C37 C36 C35 118.9(6)
C37 C36 H36 120.5
C33 C34 H34A 109.5
C33 C34 H34B 109.5
C33 C34 H34C 109.5
H34A C34 H34B 109.5
H34A C34 H34C 109.5
H34B C34 H34C 109.5
O8 C48 H48A 109.5
O8 C48 H48B 109.5
O8 C48 H48C 109.5
H48A C48 H48B 109.5
H48A C48 H48C 109.5
H48B C48 H48C 109.5
C4 C5 H5A 109.5
C4 C5 H5B 109.5
C4 C5 H5C 109.5
H5A C5 H5B 109.5
H5A C5 H5C 109.5
H5B C5 H5C 109.5
N8 C44 C43 122.3(5)
N8 C44 H44 118.8
C43 C44 H44 118.8
C38 C37 H37 120.4
C36 C37 C38 119.2(6)
C36 C37 H37 120.4
C16 C15 H15 120.9
C14 C15 C16 118.3(6)
C14 C15 H15 120.9
C47 O6 H6 109.5
O6 C47 H47A 109.5
O6 C47 H47B 109.5
O6 C47 H47C 109.5
H47A C47 H47B 109.5
H47A C47 H47C 109.5
H47B C47 H47C 109.5
N5 C28 C29 108.7(5)
N5 C28 H28A 109.9
N5 C28 H28B 109.9
C29 C28 H28A 109.9
C29 C28 H28B 109.9
H28A C28 H28B 108.3
C7 C6 N2 113.3(5)
C7 C6 H6A 108.9
C7 C6 H6B 108.9
N2 C6 H6A 108.9
N2 C6 H6B 108.9
H6A C6 H6B 107.7

loop_
_geom_bond_atom_site_label_1
_geom_bond_atom_site_label_2
_geom_bond_distance
Co2 N7 1.932(5)
Co2 N8 1.982(5)
Co2 O4 1.907(4)
Co2 O3 1.903(4)
Co2 N5 1.884(4)
Co2 N6 1.920(5)
Co1 O1 1.903(4)
Co1 N1 1.906(4)
Co1 O2 1.905(4)
Co1 N2 1.901(4)
Co1 N3 1.946(5)
Co1 N4 1.971(5)
O1 C11 1.292(6)
N7 C35 1.345(7)
N7 C39 1.361(8)
N8 C40 1.349(7)
N8 C44 1.338(8)
N1 C7 1.456(7)
N1 C9 1.302(7)
O4 C24 1.299(6)
C7 H7A 0.9900
C7 H7B 0.9900
C7 C6 1.444(7)
O3 C33 1.292(6)
C16 H16 0.9500
C16 C17 1.388(9)
C16 C15 1.395(9)
C43 H43 0.9500
C43 C42 1.378(8)
C43 C44 1.393(9)
N5 C26 1.300(7)
N5 C28 1.480(7)
C13 H13 0.9500
C13 N3 1.342(7)
C13 C14 1.377(8)
O2 C2 1.293(6)
C17 H17 0.9500
C17 N3 1.354(7)
C40 H40 0.9500
C40 C41 1.377(8)
N6 C31 1.314(7)
N6 C29 1.463(7)
C41 H41 0.9500
C41 C42 1.382(8)
C20 H20 0.9500
C20 C21 1.384(9)
C20 C19 1.371(9)
C38 H38 0.9500
C38 C39 1.378(8)
C38 C37 1.388(9)
C22 H22 0.9500
C22 C21 1.388(8)
C22 N4 1.349(7)
C42 H42 0.9500
C21 H21 0.9500
N2 C4 1.295(7)
N2 C6 1.463(7)
C19 H19 0.9500
C19 C18 1.400(8)
C11 C10 1.379(8)
C11 C12 1.511(7)
C1 H1A 0.9800
C1 H1B 0.9800
C1 H1C 0.9800
C1 C2 1.500(7)
C45 H45A 0.9800
C45 H45B 0.9800
C45 H45C 0.9800
C45 O5 1.408(8)
C35 H35 0.9500
C35 C36 1.386(8)
C30 H30A 0.9800
C30 H30B 0.9800
C30 H30C 0.9800
C30 C31 1.519(7)
C31 C32 1.416(8)
C4 C3 1.430(7)
C4 C5 1.510(7)
C29 H29A 0.9900
C29 H29B 0.9900
C29 C28 1.518(9)
C32 H32 0.9500
C32 C33 1.370(7)
C25 H25 0.9500
C25 C24 1.390(8)
C25 C26 1.425(8)
C2 C3 1.367(8)
C24 C23 1.497(7)
C8 H8A 0.9800
C8 H8B 0.9800
C8 H8C 0.9800
C8 C9 1.526(7)
C23 H23A 0.9800
C23 H23B 0.9800
C23 H23C 0.9800
O5 H5 0.8400
O8 H8 0.8400
O8 C48 1.373(9)
O7 H7 0.8400
O7 C46 1.391(8)
C46 H46A 0.9800
C46 H46B 0.9800
C46 H46C 0.9800
C9 C10 1.412(8)
N4 C18 1.339(7)
C18 H18 0.9500
C39 H39 0.9500
C3 H3 0.9500
C10 H10 0.9500
C33 C34 1.512(8)
C27 H27A 0.9800
C27 H27B 0.9800
C27 H27C 0.9800
C27 C26 1.518(8)
C12 H12A 0.9800
C12 H12B 0.9800
C12 H12C 0.9800
C14 H14 0.9500
C14 C15 1.391(8)
C36 H36 0.9500
C36 C37 1.385(9)
C34 H34A 0.9800
C34 H34B 0.9800
C34 H34C 0.9800
C48 H48A 0.9800
C48 H48B 0.9800
C48 H48C 0.9800
C5 H5A 0.9800
C5 H5B 0.9800
C5 H5C 0.9800
C44 H44 0.9500
C37 H37 0.9500
C15 H15 0.9500
O6 H6 0.8400
O6 C47 1.376(9)
C47 H47A 0.9800
C47 H47B 0.9800
C47 H47C 0.9800
C28 H28A 0.9900
C28 H28B 0.9900
C6 H6A 0.9900
C6 H6B 0.9900
